data_1567846
loop_
_publ_author_name
'Tilly, David P.'
'\<Zabka, Matej'
'Vitorica-Yrzebal, Inigo'
'Sparkes, Hazel Anne'
'Pridmore, Natalie E.'
'Clayden, Jonathan'

_publ_section_title
;
 Supramolecular interactions between ethylene-bridged oligoureas:
 nanorings and chains formed by cooperative positive allostery
;
_journal_name_full 'Chemical Science'
_journal_paper_doi 10.1039/D2SC04716K
_journal_year 2022
_chemical_formula_moiety 'C34 H32 F6 N6 O3'
_chemical_formula_sum 'C34 H32 F6 N6 O3'
_chemical_formula_weight 686.65
_chemical_melting_point 490
_space_group_crystal_system monoclinic
_space_group_IT_number 15
_space_group_name_Hall '-C 2yc'
_space_group_name_H-M_alt 'C 1 2/c 1'
_atom_sites_solution_hydrogens geom
_atom_sites_solution_primary dual
_audit_creation_date 2021-06-09
_audit_creation_method
;
Olex2 1.3
(compiled 2020.11.12 svn.r5f609507 for OlexSys, GUI svn.r6272)
;
_audit_update_record
;
2022-07-13 deposited with the CCDC.	2022-10-25 downloaded from the CCDC.
;
_cell_angle_alpha 90
_cell_angle_beta 92.891(3)
_cell_angle_gamma 90
_cell_formula_units_Z 8
_cell_length_a 18.9800(6)
_cell_length_b 20.3627(6)
_cell_length_c 16.4981(5)
_cell_measurement_reflns_used 7879
_cell_measurement_temperature 100.00(10)
_cell_measurement_theta_max 28.4900
_cell_measurement_theta_min 3.6570
_cell_volume 6368.1(3)
_computing_cell_refinement 'CrysAlisPro 1.171.41.110a (Rigaku OD, 2021)'
_computing_data_collection 'CrysAlisPro 1.171.41.110a (Rigaku OD, 2021)'
_computing_data_reduction 'CrysAlisPro 1.171.41.110a (Rigaku OD, 2021)'
_computing_molecular_graphics 'Olex2 1.3 (Dolomanov et al., 2009)'
_computing_publication_material 'Olex2 1.3 (Dolomanov et al., 2009)'
_computing_structure_refinement 'SHELXL 2018/3 (Sheldrick, 2015)'
_computing_structure_solution 'SHELXT 2014/5 (Sheldrick, 2014)'
_diffrn_ambient_environment N~2~
_diffrn_ambient_temperature 100.00(10)
_diffrn_detector 'CCD plate'
_diffrn_detector_area_resol_mean 8.0714
_diffrn_detector_type Eos
_diffrn_measured_fraction_theta_full 0.996
_diffrn_measured_fraction_theta_max 0.874
_diffrn_measurement_details
;
List of Runs (angles in degrees, time in seconds):

  # Type    Start    End  Width  t~exp~   \w     \q     \k     \f   Frames
#--------------------------------------------------------------------------
  1  \w    -88.00 -42.00   1.00   12.50    --  -19.09 -37.00 -90.00   46
  2  \w    -94.00 -40.00   1.00   12.50    --  -19.09 178.00-180.00   54
  3  \w    -42.00  13.00   1.00   12.50    --  -19.09 -77.00 -60.00   55
  4  \w    -78.00  51.00   1.00   12.50    --  -19.09   0.00  90.00  129
  5  \w    -67.00 -26.00   1.00   12.50    --  -19.09 -37.00-150.00   41
  6  \w     37.00  80.00   1.00   12.50    --   20.18-178.00-150.00   43
  7  \w     -3.00  39.00   1.00   12.50    --   20.18  77.00  60.00   42
;
_diffrn_measurement_device 'four-circle diffractometer'
_diffrn_measurement_device_type 'SuperNova, Single source at offset/far, Eos'
_diffrn_measurement_method '\w scans'
_diffrn_orient_matrix_type 'CrysAlisPro convention (1999,Acta A55,543-557)'
_diffrn_orient_matrix_UB_11 0.0216554000
_diffrn_orient_matrix_UB_12 -0.0231281000
_diffrn_orient_matrix_UB_13 -0.0191481000
_diffrn_orient_matrix_UB_21 0.0100423000
_diffrn_orient_matrix_UB_22 0.0245787000
_diffrn_orient_matrix_UB_23 -0.0276010000
_diffrn_orient_matrix_UB_31 0.0288174000
_diffrn_orient_matrix_UB_32 0.0087530000
_diffrn_orient_matrix_UB_33 0.0268539000
_diffrn_radiation_monochromator mirror
_diffrn_radiation_probe x-ray
_diffrn_radiation_type 'Mo K\a'
_diffrn_radiation_wavelength 0.71073
_diffrn_reflns_av_R_equivalents 0.0424
_diffrn_reflns_av_unetI/netI 0.0487
_diffrn_reflns_Laue_measured_fraction_full 0.996
_diffrn_reflns_Laue_measured_fraction_max 0.874
_diffrn_reflns_limit_h_max 24
_diffrn_reflns_limit_h_min -24
_diffrn_reflns_limit_k_max 27
_diffrn_reflns_limit_k_min -26
_diffrn_reflns_limit_l_max 22
_diffrn_reflns_limit_l_min -22
_diffrn_reflns_number 25400
_diffrn_reflns_point_group_measured_fraction_full 0.996
_diffrn_reflns_point_group_measured_fraction_max 0.874
_diffrn_reflns_theta_full 25.242
_diffrn_reflns_theta_max 29.284
_diffrn_reflns_theta_min 3.357
_diffrn_source 'micro-focus sealed X-ray tube'
_diffrn_source_type 'SuperNova (Mo) X-ray Source'
_exptl_absorpt_coefficient_mu 0.117
_exptl_absorpt_correction_T_max 1.00000
_exptl_absorpt_correction_T_min 0.40268
_exptl_absorpt_correction_type multi-scan
_exptl_absorpt_process_details
;
CrysAlisPro 1.171.41.110a (Rigaku Oxford Diffraction, 2021)
Empirical absorption correction using spherical harmonics,
implemented in SCALE3 ABSPACK scaling algorithm.
;
_exptl_crystal_colour 'clear light colourless'
_exptl_crystal_colour_lustre clear
_exptl_crystal_colour_modifier light
_exptl_crystal_colour_primary colourless
_exptl_crystal_density_diffrn 1.432
_exptl_crystal_description block
_exptl_crystal_F_000 2848
_exptl_crystal_recrystallization_method 'Re-crystallisation from solvent: acetonitrile'
_exptl_crystal_size_max 0.3
_exptl_crystal_size_mid 0.26
_exptl_crystal_size_min 0.25
_refine_diff_density_max 0.364
_refine_diff_density_min -0.326
_refine_diff_density_rms 0.052
_refine_ls_extinction_coef 0.00024(6)
_refine_ls_extinction_expression Fc^*^=kFc[1+0.001xFc^2^\l^3^/sin(2\q)]^-1/4^
_refine_ls_extinction_method 'SHELXL-2018/3 (Sheldrick 2018)'
_refine_ls_goodness_of_fit_ref 1.045
_refine_ls_hydrogen_treatment constr
_refine_ls_matrix_type full
_refine_ls_number_parameters 508
_refine_ls_number_reflns 7599
_refine_ls_number_restraints 203
_refine_ls_restrained_S_all 1.038
_refine_ls_R_factor_all 0.0762
_refine_ls_R_factor_gt 0.0520
_refine_ls_shift/su_max 0.001
_refine_ls_shift/su_mean 0.000
_refine_ls_structure_factor_coef Fsqd
_refine_ls_weighting_details 'w=1/[\s^2^(Fo^2^)+(0.0335P)^2^+8.9127P] where P=(Fo^2^+2Fc^2^)/3'
_refine_ls_weighting_scheme calc
_refine_ls_wR_factor_gt 0.1086
_refine_ls_wR_factor_ref 0.1217
_reflns_Friedel_coverage 0.000
_reflns_number_gt 5595
_reflns_number_total 7599
_reflns_threshold_expression 'I > 2\s(I)'
_cod_data_source_file d2sc04716k2.cif
_cod_data_source_block s5847a
_cod_original_cell_volume 6368.2(3)
_cod_database_code 1567846
_shelx_shelxl_version_number 2018/3
_shelx_space_group_comment
;
The symmetry employed for this shelxl refinement is uniquely defined
by the following loop, which should always be used as a source of
symmetry information in preference to the above space-group names.
They are only intended as comments.
;
_shelx_estimated_absorpt_t_max 0.971
_shelx_estimated_absorpt_t_min 0.966
_reflns_odcompleteness_completeness 99.73
_reflns_odcompleteness_iscentric 1
_reflns_odcompleteness_theta 26.32
_olex2_refinement_description
;
1. Fixed Uiso
 At 1.2 times of:
  All C(H) groups, All C(H,H) groups, All C(H,H,H,H) groups, All N(H) groups
2. Restrained distances
 C13-N12 \\sim C13-N12A
 with sigma of 0.02
 N12-C20 \\sim N12A-C20
 with sigma of 0.02
 N12-C11 \\sim N12A-C11A
 with sigma of 0.02
 N9-C11 \\sim N9A-C11A
 with sigma of 0.04
 N9-C8 \\sim N9A-C8
 with sigma of 0.02
 N9-C10 \\sim N9A-C10A
 with sigma of 0.02
 C8-C10 \\sim C8-C10A
 with sigma of 0.04
 C11-C10 \\sim C11A-C10A
 with sigma of 0.02
 C20-C11 \\sim C20-C11A
 with sigma of 0.04
 C13-C11 \\sim C13-C11A
 with sigma of 0.04
 N12-C10 \\sim N12A-C10A
 with sigma of 0.04
 F31-C28 \\sim F31A-C28
 with sigma of 0.02
 F30-C28 \\sim F30A-C28
 with sigma of 0.02
 F29-C28 \\sim F29A-C28
 with sigma of 0.02
3. Uiso/Uaniso restraints and constraints
N12 \\sim N9 \\sim C11 \\sim C10 \\sim N12A \\sim C11A \\sim C10A \\sim N9A:
within 2A with sigma of 0.02 and sigma for terminal atoms of 0.04 within 2A
N12 \\sim N12A: within 2A with sigma of 0.002 and sigma for terminal atoms of
0.004 within 2A
F29A \\sim F29 \\sim F30A \\sim F30 \\sim F31A \\sim F31: within 2A with sigma
of 0.02 and sigma for terminal atoms of 0.04 within 2A
4. Rigid body (RIGU) restrains
 N15, C19, C32, C33, C34, C35, C36, C37
 with sigma for 1-2 distances of 0.002 and sigma for 1-3 distances of 0.002
5. Others
 Sof(H13C)=Sof(H13D)=Sof(N12A)=Sof(C11A)=Sof(H11C)=Sof(H11D)=Sof(C10A)=
 Sof(H10C)=Sof(H10D)=Sof(N9A)=Sof(H9A)=1-FVAR(1)
 Sof(H13A)=Sof(H13B)=Sof(N12)=Sof(N9)=Sof(H9)=Sof(C11)=Sof(H11A)=Sof(H11B)=
 Sof(C10)=Sof(H10A)=Sof(H10B)=FVAR(1)
 Sof(F31A)=Sof(F29A)=Sof(F30A)=1-FVAR(2)
 Sof(F29)=Sof(F30)=Sof(F31)=FVAR(2)
6.a Secondary CH2 refined with riding coordinates:
 C14(H14A,H14B), C13(H13A,H13B), C13(H13C,H13D), C19(H19A,H19B), C11(H11A,
 H11B), C10(H10A,H10B), C11A(H11C,H11D), C10A(H10C,H10D)
6.b Aromatic/amide H refined with riding coordinates:
 N18(H18), N22(H22), C2(H2), C43(H43), N7(H7), C4(H4), C6(H6), C39(H39),
 C48(H48), C41(H41), C37(H37), C42(H42), C40(H40), C45(H45), C35(H35), N9(H9),
 C46(H46), C49(H49), C36(H36), C47(H47), C33(H33), C34(H34), N9A(H9A)
;
_olex2_date_sample_data_collection 2021-06-07
_olex2_submission_special_instructions 'No special instructions were received'
_oxdiff_exptl_absorpt_empirical_details
;
Empirical correction (ABSPACK) includes:
- Absorption correction using spherical harmonics
- Frame scaling
;
_oxdiff_exptl_absorpt_empirical_full_max 2.284
_oxdiff_exptl_absorpt_empirical_full_min 0.503

loop_
_space_group_symop_operation_xyz
'x, y, z'
'-x, y, -z+1/2'
'x+1/2, y+1/2, z'
'-x+1/2, y+1/2, -z+1/2'
'-x, -y, -z'
'x, -y, z-1/2'
'-x+1/2, -y+1/2, -z'
'x+1/2, -y+1/2, z-1/2'

loop_
_atom_site_label
_atom_site_type_symbol
_atom_site_fract_x
_atom_site_fract_y
_atom_site_fract_z
_atom_site_U_iso_or_equiv
_atom_site_adp_type
_atom_site_occupancy
_atom_site_site_symmetry_order
_atom_site_calc_flag
_atom_site_refinement_flags_posn
_atom_site_refinement_flags_adp
_atom_site_refinement_flags_occupancy
_atom_site_disorder_assembly
_atom_site_disorder_group
F25 F 0.09489(8) 0.16977(6) 0.06708(7) 0.0419(3) Uani 1 1 d . . . . .
F26 F 0.09593(7) 0.13580(6) -0.05450(7) 0.0392(3) Uani 1 1 d . . . . .
O17 O -0.31070(7) 0.82986(6) -0.31364(8) 0.0253(3) Uani 1 1 d . . . . .
N18 N -0.19717(8) 0.81518(7) -0.26415(9) 0.0220(3) Uani 1 1 d . . . . .
H18 H -0.169845 0.791091 -0.231330 0.026 Uiso 1 1 calc R U . . .
O21 O -0.07467(7) 0.72042(6) -0.18668(8) 0.0251(3) Uani 1 1 d . . . . .
O23 O -0.00940(7) 0.47728(6) -0.14886(9) 0.0295(3) Uani 1 1 d . . . . .
N22 N -0.02094(8) 0.62405(8) -0.14354(9) 0.0230(3) Uani 1 1 d . . . . .
H22 H -0.025481 0.581138 -0.147336 0.028 Uiso 1 1 calc R U . . .
C14 C -0.23622(10) 0.70234(10) -0.18414(11) 0.0271(4) Uani 1 1 d . . . . .
H14A H -0.261892 0.673735 -0.147097 0.032 Uiso 1 1 calc R U . . .
H14B H -0.203330 0.730015 -0.150530 0.032 Uiso 1 1 calc R U . . .
F27 F -0.00224(7) 0.15747(7) -0.00175(10) 0.0560(4) Uani 1 1 d . . . . .
F29 F 0.2291(5) 0.3953(4) -0.1256(3) 0.051(2) Uani 0.60(2) 1 d D U P A 1
C13 C -0.19382(10) 0.65949(10) -0.23956(12) 0.0281(4) Uani 1 1 d D . . . .
H13A H -0.225193 0.626869 -0.267470 0.034 Uiso 0.888(3) 1 calc R U P B 1
H13B H -0.172498 0.687021 -0.281285 0.034 Uiso 0.888(3) 1 calc R U P B 1
H13C H -0.189566 0.686374 -0.289070 0.034 Uiso 0.112(3) 1 calc R U P B 2
H13D H -0.226361 0.623222 -0.255571 0.034 Uiso 0.112(3) 1 calc R U P B 2
C2 C 0.08032(9) 0.37367(9) -0.09767(11) 0.0211(4) Uani 1 1 d . . . . .
H2 H 0.084845 0.416872 -0.118508 0.025 Uiso 1 1 calc R U . . .
C43 C -0.09041(10) 0.86683(9) -0.30027(11) 0.0248(4) Uani 1 1 d . . . . .
H43 H -0.065689 0.832954 -0.271247 0.030 Uiso 1 1 calc R U . . .
N15 N -0.28662(8) 0.74449(8) -0.22831(9) 0.0229(3) Uani 1 1 d . . . . .
C3 C 0.13794(9) 0.34250(9) -0.05977(11) 0.0218(4) Uani 1 1 d . . . . .
C1 C 0.01569(9) 0.34116(9) -0.10500(11) 0.0201(4) Uani 1 1 d . . . . .
C16 C -0.26694(9) 0.79785(9) -0.27087(11) 0.0204(4) Uani 1 1 d . . . . .
N7 N -0.04428(8) 0.36895(8) -0.14365(10) 0.0234(3) Uani 1 1 d . . . . .
H7 H -0.080137 0.342481 -0.154696 0.028 Uiso 1 1 calc R U . . .
C4 C 0.13338(10) 0.27968(9) -0.02860(11) 0.0229(4) Uani 1 1 d . . . . .
H4 H 0.173308 0.259141 -0.002456 0.028 Uiso 1 1 calc R U . . .
N12 N -0.13845(10) 0.62583(9) -0.19087(13) 0.0219(4) Uani 0.888(3) 1 d D U P B 1
C5 C 0.06883(10) 0.24733(9) -0.03651(11) 0.0221(4) Uani 1 1 d . . . . .
C19 C -0.35936(10) 0.72012(10) -0.23840(12) 0.0261(4) Uani 1 1 d . . . . .
H19A H -0.390011 0.755657 -0.261068 0.031 Uiso 1 1 calc R U . . .
H19B H -0.376310 0.708244 -0.184546 0.031 Uiso 1 1 calc R U . . .
C38 C -0.16414(10) 0.86730(9) -0.30389(10) 0.0210(4) Uani 1 1 d . . . . .
C6 C 0.01056(9) 0.27731(9) -0.07447(10) 0.0211(4) Uani 1 1 d . . . . .
H6 H -0.033062 0.254450 -0.079809 0.025 Uiso 1 1 calc R U . . .
C44 C 0.04285(9) 0.64703(9) -0.10578(10) 0.0210(4) Uani 1 1 d . . . . .
F30 F 0.2554(3) 0.3510(5) -0.0061(7) 0.053(2) Uani 0.60(2) 1 d D U P A 1
C20 C -0.07681(10) 0.66058(9) -0.17509(11) 0.0236(4) Uani 1 1 d D . . . .
C39 C -0.19929(10) 0.91834(10) -0.34525(11) 0.0268(4) Uani 1 1 d . . . . .
H39 H -0.249384 0.919738 -0.348114 0.032 Uiso 1 1 calc R U . . .
C32 C -0.36573(10) 0.66096(10) -0.29367(11) 0.0259(4) Uani 1 1 d . . . . .
C48 C 0.12729(10) 0.72969(10) -0.06376(11) 0.0270(4) Uani 1 1 d . . . . .
H48 H 0.141467 0.774433 -0.062478 0.032 Uiso 1 1 calc R U . . .
C41 C -0.08794(11) 0.96569(10) -0.37977(11) 0.0271(4) Uani 1 1 d . . . . .
H41 H -0.062154 0.998836 -0.405925 0.033 Uiso 1 1 calc R U . . .
C37 C -0.34526(10) 0.66437(10) -0.37327(11) 0.0277(4) Uani 1 1 d . . . . .
H37 H -0.329217 0.704949 -0.393953 0.033 Uiso 1 1 calc R U . . .
C42 C -0.05314(10) 0.91500(10) -0.33840(12) 0.0265(4) Uani 1 1 d . . . . .
H42 H -0.003057 0.913421 -0.336283 0.032 Uiso 1 1 calc R U . . .
C40 C -0.16111(11) 0.96715(10) -0.38229(12) 0.0293(4) Uani 1 1 d . . . . .
H40 H -0.185470 1.002044 -0.409748 0.035 Uiso 1 1 calc R U . . .
C45 C 0.08573(10) 0.59988(10) -0.06650(11) 0.0265(4) Uani 1 1 d . . . . .
H45 H 0.071581 0.555120 -0.067136 0.032 Uiso 1 1 calc R U . . .
F31 F 0.1975(4) 0.4388(3) -0.0186(5) 0.0444(14) Uani 0.60(2) 1 d D U P A 1
C35 C -0.37064(15) 0.55033(12) -0.39385(14) 0.0484(7) Uani 1 1 d . . . . .
H35 H -0.372590 0.512796 -0.428088 0.058 Uiso 1 1 calc R U . . .
N9 N -0.11327(9) 0.44567(9) -0.21200(13) 0.0212(4) Uani 0.888(3) 1 d D U P B 1
H9 H -0.143215 0.413678 -0.223866 0.025 Uiso 0.888(3) 1 calc R U P B 1
C24 C 0.06376(10) 0.17808(10) -0.00620(12) 0.0261(4) Uani 1 1 d . . . . .
C46 C 0.14873(11) 0.61791(11) -0.02664(12) 0.0321(5) Uani 1 1 d . . . . .
H46 H 0.177743 0.585399 -0.000574 0.039 Uiso 1 1 calc R U . . .
C49 C 0.06441(10) 0.71232(10) -0.10497(11) 0.0247(4) Uani 1 1 d . . . . .
H49 H 0.036322 0.744813 -0.132404 0.030 Uiso 1 1 calc R U . . .
C36 C -0.34790(12) 0.60960(11) -0.42275(12) 0.0340(5) Uani 1 1 d . . . . .
H36 H -0.333907 0.612908 -0.477078 0.041 Uiso 1 1 calc R U . . .
C11 C -0.14864(11) 0.55687(11) -0.17219(13) 0.0212(5) Uani 0.888(3) 1 d D U P B 1
H11A H -0.198909 0.549274 -0.161820 0.025 Uiso 0.888(3) 1 calc R U P B 1
H11B H -0.120342 0.545677 -0.122044 0.025 Uiso 0.888(3) 1 calc R U P B 1
C28 C 0.20613(10) 0.37950(10) -0.05458(12) 0.0277(4) Uani 1 1 d D . . . .
C8 C -0.05291(10) 0.43388(9) -0.16627(12) 0.0250(4) Uani 1 1 d D . . . .
C47 C 0.16968(11) 0.68305(11) -0.02454(12) 0.0302(5) Uani 1 1 d . . . . .
H47 H 0.212571 0.695558 0.003428 0.036 Uiso 1 1 calc R U . . .
C10 C -0.12732(11) 0.51172(11) -0.24075(13) 0.0217(5) Uani 0.888(3) 1 d D U P B 1
H10A H -0.165677 0.510636 -0.283687 0.026 Uiso 0.888(3) 1 calc R U P B 1
H10B H -0.084585 0.529501 -0.264881 0.026 Uiso 0.888(3) 1 calc R U P B 1
C33 C -0.38856(14) 0.60095(12) -0.26554(13) 0.0472(6) Uani 1 1 d . . . . .
H33 H -0.403104 0.597496 -0.211442 0.057 Uiso 1 1 calc R U . . .
C34 C -0.39058(18) 0.54577(13) -0.31493(15) 0.0623(9) Uani 1 1 d . . . . .
H34 H -0.405708 0.504848 -0.294314 0.075 Uiso 1 1 calc R U . . .
N12A N -0.1220(7) 0.6263(6) -0.2271(10) 0.0212(12) Uani 0.112(3) 1 d D U P B 2
C11A C -0.1172(8) 0.5557(6) -0.2375(9) 0.024(3) Uani 0.112(3) 1 d D U P B 2
H11C H -0.067091 0.543390 -0.241757 0.029 Uiso 0.112(3) 1 calc R U P B 2
H11D H -0.142756 0.543218 -0.289003 0.029 Uiso 0.112(3) 1 calc R U P B 2
C10A C -0.1472(9) 0.5174(7) -0.1691(11) 0.028(3) Uani 0.112(3) 1 d D U P B 2
H10C H -0.133364 0.539108 -0.117003 0.033 Uiso 0.112(3) 1 calc R U P B 2
H10D H -0.199362 0.518207 -0.175461 0.033 Uiso 0.112(3) 1 calc R U P B 2
N9A N -0.1239(7) 0.4504(7) -0.1659(12) 0.029(3) Uani 0.112(3) 1 d D U P B 2
H9A H -0.155416 0.418873 -0.163736 0.035 Uiso 0.112(3) 1 calc R U P B 2
F31A F 0.2139(9) 0.4228(10) 0.0002(9) 0.074(4) Uani 0.40(2) 1 d D U P A 2
F29A F 0.2224(7) 0.4041(7) -0.1239(6) 0.056(3) Uani 0.40(2) 1 d D U P A 2
F30A F 0.2631(3) 0.3367(3) -0.0489(14) 0.055(3) Uani 0.40(2) 1 d D U P A 2

loop_
_atom_site_aniso_label
_atom_site_aniso_U_11
_atom_site_aniso_U_22
_atom_site_aniso_U_33
_atom_site_aniso_U_23
_atom_site_aniso_U_13
_atom_site_aniso_U_12
F25 0.0719(10) 0.0308(7) 0.0222(6) 0.0082(5) -0.0046(6) 0.0027(6)
F26 0.0629(9) 0.0245(6) 0.0308(6) 0.0003(5) 0.0082(6) 0.0070(6)
O17 0.0208(7) 0.0222(7) 0.0322(7) 0.0008(6) -0.0055(6) 0.0033(5)
N18 0.0199(8) 0.0205(8) 0.0251(8) 0.0020(6) -0.0031(6) 0.0029(6)
O21 0.0282(7) 0.0197(7) 0.0270(7) 0.0008(5) -0.0012(6) 0.0024(6)
O23 0.0198(7) 0.0196(7) 0.0482(9) 0.0007(6) -0.0058(6) -0.0023(5)
N22 0.0218(8) 0.0191(8) 0.0276(8) -0.0009(6) -0.0045(6) 0.0011(6)
C14 0.0277(10) 0.0298(11) 0.0231(9) 0.0050(8) -0.0042(8) 0.0003(8)
F27 0.0297(7) 0.0382(8) 0.1004(12) 0.0351(8) 0.0051(7) -0.0029(6)
F29 0.047(3) 0.076(3) 0.034(3) -0.030(3) 0.022(3) -0.035(2)
C13 0.0269(10) 0.0213(10) 0.0351(11) 0.0000(8) -0.0096(8) 0.0062(8)
C2 0.0210(9) 0.0203(9) 0.0221(9) 0.0021(7) -0.0002(7) 0.0011(7)
C43 0.0236(10) 0.0230(10) 0.0273(10) -0.0041(8) -0.0025(8) 0.0027(8)
N15 0.0208(8) 0.0246(8) 0.0233(8) -0.0006(7) 0.0000(6) 0.0015(6)
C3 0.0198(9) 0.0259(10) 0.0196(8) 0.0017(7) -0.0018(7) 0.0001(7)
C1 0.0187(9) 0.0216(9) 0.0201(8) 0.0004(7) 0.0028(7) 0.0036(7)
C16 0.0211(9) 0.0194(9) 0.0206(9) -0.0050(7) 0.0008(7) 0.0034(7)
N7 0.0162(7) 0.0194(8) 0.0342(9) 0.0031(7) -0.0034(7) -0.0015(6)
C4 0.0218(9) 0.0257(10) 0.0211(9) 0.0032(8) -0.0022(7) 0.0041(8)
N12 0.0199(9) 0.0180(8) 0.0272(11) 0.0034(8) -0.0030(8) 0.0024(7)
C5 0.0240(9) 0.0236(9) 0.0189(8) 0.0025(7) 0.0043(7) 0.0020(8)
C19 0.0218(9) 0.0310(10) 0.0259(9) 0.0010(8) 0.0040(8) 0.0005(8)
C38 0.0222(9) 0.0215(9) 0.0192(8) -0.0044(7) 0.0003(7) 0.0000(7)
C6 0.0192(9) 0.0225(9) 0.0219(9) 0.0002(7) 0.0032(7) -0.0010(7)
C44 0.0220(9) 0.0247(9) 0.0164(8) -0.0039(7) 0.0011(7) -0.0011(7)
F30 0.0252(16) 0.056(3) 0.076(4) 0.035(3) -0.023(2) -0.0074(17)
C20 0.0249(10) 0.0212(9) 0.0241(9) -0.0010(8) -0.0032(8) 0.0020(8)
C39 0.0239(10) 0.0275(10) 0.0287(10) 0.0011(8) -0.0010(8) 0.0041(8)
C32 0.0224(9) 0.0314(10) 0.0235(9) 0.0023(8) -0.0023(7) -0.0042(8)
C48 0.0318(11) 0.0270(10) 0.0222(9) -0.0034(8) 0.0022(8) -0.0080(8)
C41 0.0323(11) 0.0267(10) 0.0225(9) -0.0034(8) 0.0041(8) -0.0048(8)
C37 0.0305(11) 0.0276(10) 0.0250(9) 0.0050(8) 0.0024(8) -0.0034(8)
C42 0.0226(10) 0.0281(10) 0.0288(10) -0.0066(8) 0.0014(8) -0.0020(8)
C40 0.0333(11) 0.0277(11) 0.0267(10) 0.0031(8) -0.0008(8) 0.0026(9)
C45 0.0265(10) 0.0246(10) 0.0277(10) -0.0029(8) -0.0041(8) -0.0009(8)
F31 0.026(2) 0.051(2) 0.056(3) -0.029(2) 0.0012(18) -0.0119(15)
C35 0.0811(19) 0.0342(12) 0.0289(11) -0.0036(10) -0.0068(12) -0.0172(12)
N9 0.0181(9) 0.0177(9) 0.0272(11) 0.0005(8) -0.0047(8) -0.0016(7)
C24 0.0241(10) 0.0264(10) 0.0280(10) 0.0051(8) 0.0020(8) 0.0014(8)
C46 0.0287(11) 0.0335(11) 0.0329(11) -0.0008(9) -0.0109(9) 0.0020(9)
C49 0.0276(10) 0.0249(10) 0.0214(9) -0.0006(8) 0.0000(8) -0.0009(8)
C36 0.0430(13) 0.0359(11) 0.0230(10) -0.0001(8) -0.0005(9) -0.0060(10)
C11 0.0171(10) 0.0225(12) 0.0240(10) 0.0033(9) 0.0019(8) 0.0006(9)
C28 0.0227(10) 0.0299(11) 0.0298(10) 0.0064(9) -0.0061(8) 0.0011(8)
C8 0.0192(9) 0.0206(9) 0.0351(10) 0.0008(8) 0.0001(8) 0.0008(8)
C47 0.0262(10) 0.0384(12) 0.0254(10) -0.0055(9) -0.0045(8) -0.0073(9)
C10 0.0189(10) 0.0219(12) 0.0241(11) 0.0025(9) -0.0010(8) 0.0022(9)
C33 0.0719(18) 0.0476(13) 0.0221(10) 0.0016(9) 0.0027(11) -0.0282(13)
C34 0.113(3) 0.0421(14) 0.0316(12) 0.0032(10) 0.0009(14) -0.0409(16)
N12A 0.020(2) 0.017(2) 0.027(2) 0.004(2) -0.003(2) 0.002(2)
C11A 0.016(6) 0.022(7) 0.032(7) -0.004(6) -0.018(6) 0.004(6)
C10A 0.020(6) 0.017(7) 0.045(7) -0.003(6) -0.007(6) -0.005(6)
N9A 0.030(7) 0.018(6) 0.039(8) 0.008(7) -0.003(7) -0.001(6)
F31A 0.051(7) 0.126(9) 0.045(5) -0.048(6) 0.011(4) -0.048(6)
F29A 0.030(4) 0.096(6) 0.043(5) 0.034(5) -0.008(4) -0.027(4)
F30A 0.0187(19) 0.040(3) 0.106(9) 0.019(4) -0.012(3) 0.0032(16)

loop_
_atom_type_symbol
_atom_type_description
_atom_type_scat_dispersion_real
_atom_type_scat_dispersion_imag
_atom_type_scat_source
C C 0.0033 0.0016 'International Tables Vol C Tables 4.2.6.8 and 6.1.1.4'
H H 0.0000 0.0000 'International Tables Vol C Tables 4.2.6.8 and 6.1.1.4'
F F 0.0171 0.0103 'International Tables Vol C Tables 4.2.6.8 and 6.1.1.4'
N N 0.0061 0.0033 'International Tables Vol C Tables 4.2.6.8 and 6.1.1.4'
O O 0.0106 0.0060 'International Tables Vol C Tables 4.2.6.8 and 6.1.1.4'

loop_
_geom_angle_atom_site_label_1
_geom_angle_atom_site_label_2
_geom_angle_atom_site_label_3
_geom_angle
_geom_angle_site_symmetry_1
_geom_angle_site_symmetry_3
_geom_angle_publ_flag
C16 N18 H18 116.3 . . ?
C16 N18 C38 127.35(15) . . ?
C38 N18 H18 116.3 . . ?
C44 N22 H22 116.0 . . ?
C20 N22 H22 116.0 . . ?
C20 N22 C44 127.92(16) . . ?
H14A C14 H14B 107.8 . . ?
C13 C14 H14A 109.0 . . ?
C13 C14 H14B 109.0 . . ?
N15 C14 H14A 109.0 . . ?
N15 C14 H14B 109.0 . . ?
N15 C14 C13 113.06(15) . . ?
C14 C13 H13A 109.9 . . ?
C14 C13 H13B 109.9 . . ?
C14 C13 H13C 104.3 . . ?
C14 C13 H13D 104.3 . . ?
C14 C13 N12A 132.0(6) . . ?
H13A C13 H13B 108.3 . . ?
H13C C13 H13D 105.6 . . ?
N12 C13 C14 109.02(17) . . ?
N12 C13 H13A 109.9 . . ?
N12 C13 H13B 109.9 . . ?
N12A C13 H13C 104.3 . . ?
N12A C13 H13D 104.3 . . ?
C3 C2 H2 120.2 . . ?
C3 C2 C1 119.51(17) . . ?
C1 C2 H2 120.2 . . ?
C38 C43 H43 119.6 . . ?
C42 C43 H43 119.6 . . ?
C42 C43 C38 120.72(18) . . ?
C14 N15 C19 116.64(16) . . ?
C16 N15 C14 122.77(16) . . ?
C16 N15 C19 119.59(15) . . ?
C2 C3 C28 117.11(17) . . ?
C4 C3 C2 121.91(17) . . ?
C4 C3 C28 120.98(17) . . ?
C2 C1 N7 122.73(16) . . ?
C2 C1 C6 119.15(16) . . ?
N7 C1 C6 118.10(16) . . ?
O17 C16 N18 121.68(17) . . ?
O17 C16 N15 121.26(16) . . ?
N15 C16 N18 117.06(16) . . ?
C1 N7 H7 116.8 . . ?
C8 N7 C1 126.46(16) . . ?
C8 N7 H7 116.8 . . ?
C3 C4 H4 120.8 . . ?
C3 C4 C5 118.32(17) . . ?
C5 C4 H4 120.8 . . ?
C20 N12 C13 116.25(17) . . ?
C20 N12 C11 125.17(17) . . ?
C11 N12 C13 118.06(17) . . ?
C4 C5 C24 118.98(16) . . ?
C6 C5 C4 120.86(17) . . ?
C6 C5 C24 120.11(17) . . ?
N15 C19 H19A 109.1 . . ?
N15 C19 H19B 109.1 . . ?
N15 C19 C32 112.56(15) . . ?
H19A C19 H19B 107.8 . . ?
C32 C19 H19A 109.1 . . ?
C32 C19 H19B 109.1 . . ?
C43 C38 N18 116.25(17) . . ?
C39 C38 N18 125.11(17) . . ?
C39 C38 C43 118.64(17) . . ?
C1 C6 H6 119.9 . . ?
C5 C6 C1 120.24(17) . . ?
C5 C6 H6 119.9 . . ?
C45 C44 N22 116.30(17) . . ?
C49 C44 N22 124.47(17) . . ?
C49 C44 C45 119.23(17) . . ?
O21 C20 N22 124.16(17) . . ?
O21 C20 N12 120.73(17) . . ?
O21 C20 N12A 115.5(6) . . ?
N22 C20 N12 115.07(17) . . ?
N12A C20 N22 114.0(5) . . ?
C38 C39 H39 120.0 . . ?
C40 C39 C38 120.07(18) . . ?
C40 C39 H39 120.0 . . ?
C37 C32 C19 120.83(17) . . ?
C33 C32 C19 121.19(18) . . ?
C33 C32 C37 117.90(19) . . ?
C49 C48 H48 119.4 . . ?
C47 C48 H48 119.4 . . ?
C47 C48 C49 121.27(19) . . ?
C42 C41 H41 120.6 . . ?
C42 C41 C40 118.81(18) . . ?
C40 C41 H41 120.6 . . ?
C32 C37 H37 119.5 . . ?
C36 C37 C32 120.96(19) . . ?
C36 C37 H37 119.5 . . ?
C43 C42 C41 120.76(18) . . ?
C43 C42 H42 119.6 . . ?
C41 C42 H42 119.6 . . ?
C39 C40 H40 119.5 . . ?
C41 C40 C39 120.98(19) . . ?
C41 C40 H40 119.5 . . ?
C44 C45 H45 119.8 . . ?
C46 C45 C44 120.46(19) . . ?
C46 C45 H45 119.8 . . ?
C36 C35 H35 120.2 . . ?
C36 C35 C34 119.5(2) . . ?
C34 C35 H35 120.2 . . ?
C8 N9 H9 120.6 . . ?
C8 N9 C10 118.81(17) . . ?
C10 N9 H9 120.6 . . ?
F25 C24 F26 105.31(15) . . ?
F25 C24 C5 112.92(16) . . ?
F26 C24 C5 111.49(15) . . ?
F27 C24 F25 106.68(16) . . ?
F27 C24 F26 106.82(17) . . ?
F27 C24 C5 113.09(16) . . ?
C45 C46 H46 119.8 . . ?
C47 C46 C45 120.39(19) . . ?
C47 C46 H46 119.8 . . ?
C44 C49 H49 120.2 . . ?
C48 C49 C44 119.55(18) . . ?
C48 C49 H49 120.2 . . ?
C37 C36 H36 119.8 . . ?
C35 C36 C37 120.4(2) . . ?
C35 C36 H36 119.8 . . ?
N12 C11 H11A 109.1 . . ?
N12 C11 H11B 109.1 . . ?
N12 C11 C10 112.43(18) . . ?
H11A C11 H11B 107.8 . . ?
C10 C11 H11A 109.1 . . ?
C10 C11 H11B 109.1 . . ?
F29 C28 C3 113.5(4) . . ?
F29 C28 F30 112.9(6) . . ?
F29 C28 F31 103.0(5) . . ?
F30 C28 C3 113.2(2) . . ?
F30 C28 F31 102.8(5) . . ?
F31 C28 C3 110.5(4) . . ?
F31A C28 C3 117.4(7) . . ?
F31A C28 F29A 109.6(9) . . ?
F31A C28 F30A 109.1(5) . . ?
F29A C28 C3 112.8(6) . . ?
F29A C28 F30A 94.7(8) . . ?
F30A C28 C3 110.9(3) . . ?
O23 C8 N7 123.64(17) . . ?
O23 C8 N9 122.53(18) . . ?
O23 C8 N9A 117.6(6) . . ?
N7 C8 N9A 109.4(6) . . ?
N9 C8 N7 113.80(17) . . ?
C48 C47 C46 119.09(18) . . ?
C48 C47 H47 120.5 . . ?
C46 C47 H47 120.5 . . ?
N9 C10 C11 111.59(18) . . ?
N9 C10 H10A 109.3 . . ?
N9 C10 H10B 109.3 . . ?
C11 C10 H10A 109.3 . . ?
C11 C10 H10B 109.3 . . ?
H10A C10 H10B 108.0 . . ?
C32 C33 H33 119.4 . . ?
C32 C33 C34 121.2(2) . . ?
C34 C33 H33 119.4 . . ?
C35 C34 C33 120.0(2) . . ?
C35 C34 H34 120.0 . . ?
C33 C34 H34 120.0 . . ?
C20 N12A C13 112.5(8) . . ?
C20 N12A C11A 122.5(10) . . ?
C11A N12A C13 118.9(10) . . ?
N12A C11A H11C 108.9 . . ?
N12A C11A H11D 108.9 . . ?
N12A C11A C10A 113.4(13) . . ?
H11C C11A H11D 107.7 . . ?
C10A C11A H11C 108.9 . . ?
C10A C11A H11D 108.9 . . ?
C11A C10A H10C 109.0 . . ?
C11A C10A H10D 109.0 . . ?
H10C C10A H10D 107.8 . . ?
N9A C10A C11A 113.0(14) . . ?
N9A C10A H10C 109.0 . . ?
N9A C10A H10D 109.0 . . ?
C8 N9A C10A 121.9(12) . . ?
C8 N9A H9A 119.1 . . ?
C10A N9A H9A 119.1 . . ?

loop_
_geom_bond_atom_site_label_1
_geom_bond_atom_site_label_2
_geom_bond_distance
_geom_bond_site_symmetry_2
_geom_bond_publ_flag
F25 C24 1.329(2) . ?
F26 C24 1.341(2) . ?
O17 C16 1.246(2) . ?
N18 H18 0.8800 . ?
N18 C16 1.370(2) . ?
N18 C38 1.411(2) . ?
O21 C20 1.234(2) . ?
O23 C8 1.234(2) . ?
N22 H22 0.8800 . ?
N22 C44 1.413(2) . ?
N22 C20 1.376(2) . ?
C14 H14A 0.9900 . ?
C14 H14B 0.9900 . ?
C14 C13 1.523(3) . ?
C14 N15 1.453(2) . ?
F27 C24 1.327(2) . ?
F29 C28 1.312(6) . ?
C13 H13A 0.9900 . ?
C13 H13B 0.9900 . ?
C13 H13C 0.9900 . ?
C13 H13D 0.9900 . ?
C13 N12 1.461(2) . ?
C13 N12A 1.527(12) . ?
C2 H2 0.9500 . ?
C2 C3 1.386(3) . ?
C2 C1 1.394(2) . ?
C43 H43 0.9500 . ?
C43 C38 1.398(3) . ?
C43 C42 1.380(3) . ?
N15 C16 1.356(2) . ?
N15 C19 1.469(2) . ?
C3 C4 1.383(3) . ?
C3 C28 1.496(3) . ?
C1 N7 1.396(2) . ?
C1 C6 1.399(2) . ?
N7 H7 0.8800 . ?
N7 C8 1.381(2) . ?
C4 H4 0.9500 . ?
C4 C5 1.391(3) . ?
N12 C20 1.381(3) . ?
N12 C11 1.453(3) . ?
C5 C6 1.385(3) . ?
C5 C24 1.501(3) . ?
C19 H19A 0.9900 . ?
C19 H19B 0.9900 . ?
C19 C32 1.512(3) . ?
C38 C39 1.395(3) . ?
C6 H6 0.9500 . ?
C44 C45 1.397(3) . ?
C44 C49 1.391(3) . ?
F30 C28 1.333(4) . ?
C20 N12A 1.373(12) . ?
C39 H39 0.9500 . ?
C39 C40 1.390(3) . ?
C32 C37 1.390(3) . ?
C32 C33 1.384(3) . ?
C48 H48 0.9500 . ?
C48 C49 1.389(3) . ?
C48 C47 1.384(3) . ?
C41 H41 0.9500 . ?
C41 C42 1.386(3) . ?
C41 C40 1.388(3) . ?
C37 H37 0.9500 . ?
C37 C36 1.381(3) . ?
C42 H42 0.9500 . ?
C40 H40 0.9500 . ?
C45 H45 0.9500 . ?
C45 C46 1.385(3) . ?
F31 C28 1.359(6) . ?
C35 H35 0.9500 . ?
C35 C36 1.375(3) . ?
C35 C34 1.377(3) . ?
N9 H9 0.8800 . ?
N9 C8 1.361(3) . ?
N9 C10 1.447(3) . ?
C46 H46 0.9500 . ?
C46 C47 1.385(3) . ?
C49 H49 0.9500 . ?
C36 H36 0.9500 . ?
C11 H11A 0.9900 . ?
C11 H11B 0.9900 . ?
C11 C10 1.528(3) . ?
C28 F31A 1.265(10) . ?
C28 F29A 1.300(9) . ?
C28 F30A 1.388(6) . ?
C8 N9A 1.388(13) . ?
C47 H47 0.9500 . ?
C10 H10A 0.9900 . ?
C10 H10B 0.9900 . ?
C33 H33 0.9500 . ?
C33 C34 1.387(3) . ?
C34 H34 0.9500 . ?
N12A C11A 1.451(14) . ?
C11A H11C 0.9900 . ?
C11A H11D 0.9900 . ?
C11A C10A 1.506(16) . ?
C10A H10C 0.9900 . ?
C10A H10D 0.9900 . ?
C10A N9A 1.435(15) . ?
N9A H9A 0.8800 . ?

loop_
_geom_torsion_atom_site_label_1
_geom_torsion_atom_site_label_2
_geom_torsion_atom_site_label_3
_geom_torsion_atom_site_label_4
_geom_torsion
_geom_torsion_site_symmetry_1
_geom_torsion_site_symmetry_2
_geom_torsion_site_symmetry_3
_geom_torsion_site_symmetry_4
_geom_torsion_publ_flag
N18 C38 C39 C40 -179.95(17) . . . . ?
O21 C20 N12A C13 -45.3(13) . . . . ?
O21 C20 N12A C11A 162.5(12) . . . . ?
O23 C8 N9A C10A 18(2) . . . . ?
N22 C44 C45 C46 -178.94(17) . . . . ?
N22 C44 C49 C48 178.03(16) . . . . ?
N22 C20 N12A C13 161.6(7) . . . . ?
N22 C20 N12A C11A 9.3(17) . . . . ?
C14 C13 N12 C20 -84.4(2) . . . . ?
C14 C13 N12 C11 103.4(2) . . . . ?
C14 C13 N12A C20 -30.5(15) . . . . ?
C14 C13 N12A C11A 122.8(11) . . . . ?
C14 N15 C16 O17 173.91(16) . . . . ?
C14 N15 C16 N18 -6.6(2) . . . . ?
C14 N15 C19 C32 -68.0(2) . . . . ?
C13 C14 N15 C16 -72.6(2) . . . . ?
C13 C14 N15 C19 95.93(19) . . . . ?
C13 N12 C20 O21 14.6(3) . . . . ?
C13 N12 C20 N22 -167.64(17) . . . . ?
C13 N12 C11 C10 83.4(2) . . . . ?
C13 N12A C11A C10A -73.3(17) . . . . ?
C2 C3 C4 C5 0.4(3) . . . . ?
C2 C3 C28 F29 -60.1(5) . . . . ?
C2 C3 C28 F30 169.6(7) . . . . ?
C2 C3 C28 F31 54.9(5) . . . . ?
C2 C3 C28 F31A 79.4(13) . . . . ?
C2 C3 C28 F29A -49.6(8) . . . . ?
C2 C3 C28 F30A -154.4(11) . . . . ?
C2 C1 N7 C8 -12.4(3) . . . . ?
C2 C1 C6 C5 0.9(3) . . . . ?
C43 C38 C39 C40 0.4(3) . . . . ?
N15 C14 C13 N12 172.32(16) . . . . ?
N15 C14 C13 N12A 156.6(7) . . . . ?
N15 C19 C32 C37 -58.7(2) . . . . ?
N15 C19 C32 C33 117.9(2) . . . . ?
C3 C2 C1 N7 -178.84(16) . . . . ?
C3 C2 C1 C6 -0.6(3) . . . . ?
C3 C4 C5 C6 -0.1(3) . . . . ?
C3 C4 C5 C24 177.42(16) . . . . ?
C1 C2 C3 C4 -0.1(3) . . . . ?
C1 C2 C3 C28 179.28(17) . . . . ?
C1 N7 C8 O23 -6.0(3) . . . . ?
C1 N7 C8 N9 172.13(18) . . . . ?
C1 N7 C8 N9A -151.6(9) . . . . ?
C16 N18 C38 C43 -167.20(17) . . . . ?
C16 N18 C38 C39 13.2(3) . . . . ?
C16 N15 C19 C32 100.9(2) . . . . ?
N7 C1 C6 C5 179.22(16) . . . . ?
N7 C8 N9A C10A 165.9(14) . . . . ?
C4 C3 C28 F29 119.3(5) . . . . ?
C4 C3 C28 F30 -11.1(8) . . . . ?
C4 C3 C28 F31 -125.7(4) . . . . ?
C4 C3 C28 F31A -101.3(13) . . . . ?
C4 C3 C28 F29A 129.8(8) . . . . ?
C4 C3 C28 F30A 25.0(11) . . . . ?
C4 C5 C6 C1 -0.5(3) . . . . ?
C4 C5 C24 F25 45.7(2) . . . . ?
C4 C5 C24 F26 -72.6(2) . . . . ?
C4 C5 C24 F27 166.98(17) . . . . ?
N12 C11 C10 N9 159.24(17) . . . . ?
C19 N15 C16 O17 5.7(3) . . . . ?
C19 N15 C16 N18 -174.82(15) . . . . ?
C19 C32 C37 C36 176.94(19) . . . . ?
C19 C32 C33 C34 -176.3(2) . . . . ?
C38 N18 C16 O17 -2.3(3) . . . . ?
C38 N18 C16 N15 178.24(16) . . . . ?
C38 C43 C42 C41 1.3(3) . . . . ?
C38 C39 C40 C41 0.8(3) . . . . ?
C6 C1 N7 C8 169.29(17) . . . . ?
C6 C5 C24 F25 -136.72(18) . . . . ?
C6 C5 C24 F26 104.94(19) . . . . ?
C6 C5 C24 F27 -15.4(3) . . . . ?
C44 N22 C20 O21 12.3(3) . . . . ?
C44 N22 C20 N12 -165.37(18) . . . . ?
C44 N22 C20 N12A 162.7(8) . . . . ?
C44 C45 C46 C47 0.6(3) . . . . ?
C20 N22 C44 C45 169.24(17) . . . . ?
C20 N22 C44 C49 -10.2(3) . . . . ?
C20 N12 C11 C10 -88.1(3) . . . . ?
C20 N12A C11A C10A 77.3(18) . . . . ?
C32 C37 C36 C35 -0.3(3) . . . . ?
C32 C33 C34 C35 -1.0(5) . . . . ?
C37 C32 C33 C34 0.4(4) . . . . ?
C42 C43 C38 N18 178.87(16) . . . . ?
C42 C43 C38 C39 -1.5(3) . . . . ?
C42 C41 C40 C39 -1.0(3) . . . . ?
C40 C41 C42 C43 -0.1(3) . . . . ?
C45 C44 C49 C48 -1.4(3) . . . . ?
C45 C46 C47 C48 -0.9(3) . . . . ?
C24 C5 C6 C1 -178.05(16) . . . . ?
C49 C44 C45 C46 0.5(3) . . . . ?
C49 C48 C47 C46 0.0(3) . . . . ?
C36 C35 C34 C33 0.9(5) . . . . ?
C11 N12 C20 O21 -173.78(19) . . . . ?
C11 N12 C20 N22 3.9(3) . . . . ?
C28 C3 C4 C5 -178.89(17) . . . . ?
C8 N9 C10 C11 -73.3(2) . . . . ?
C47 C48 C49 C44 1.1(3) . . . . ?
C10 N9 C8 O23 -0.6(3) . . . . ?
C10 N9 C8 N7 -178.72(18) . . . . ?
C33 C32 C37 C36 0.2(3) . . . . ?
C34 C35 C36 C37 -0.3(4) . . . . ?
N12A C11A C10A N9A -162.0(13) . . . . ?
C11A C10A N9A C8 51(2) . . . . ?
